data_7249478
loop_
_publ_author_name
'Boruah, Tribani'
'Ishizeki, Ren'
'Roldan, Alberto'
'Melen, Rebecca L.'
'Wirth, Thomas'

_publ_section_title
;
 Flow electrosynthesis of phosphinamides and phosphoramidates through P--N
 coupling
;
_journal_issue 23
_journal_name_full 'Green Chemistry'
_journal_page_first 11722
_journal_page_last 11727
_journal_paper_doi 10.1039/D4GC04450A
_journal_volume 26
_journal_year 2024
_chemical_formula_sum 'C12 H11 O2 P'
_chemical_formula_weight 218.18
_space_group_crystal_system monoclinic
_space_group_IT_number 14
_space_group_name_Hall '-P 2ybc'
_space_group_name_H-M_alt 'P 1 21/c 1'
_atom_sites_solution_hydrogens geom
_audit_creation_method SHELXL-2019/3
_audit_update_record
;
2024-07-03 deposited with the CCDC.	2024-10-18 downloaded from the CCDC.
;
_cell_angle_alpha 90
_cell_angle_beta 100.064(5)
_cell_angle_gamma 90
_cell_formula_units_Z 4
_cell_length_a 11.4422(6)
_cell_length_b 6.0033(3)
_cell_length_c 15.6542(9)
_cell_measurement_reflns_used 3827
_cell_measurement_temperature 200(2)
_cell_measurement_theta_max 29.4940
_cell_measurement_theta_min 3.5960
_cell_volume 1058.76(10)
_computing_cell_refinement 'CrysAlisPro 1.171.42.90a (Rigaku OD, 2023)'
_computing_data_collection 'CrysAlisPro 1.171.42.90a (Rigaku OD, 2023)'
_computing_data_reduction 'CrysAlisPro 1.171.42.90a (Rigaku OD, 2023)'
_computing_structure_refinement 'SHELXL-2019/2 (Sheldrick, 2019)'
_computing_structure_solution SHELXT
_diffrn_ambient_temperature 200(2)
_diffrn_measured_fraction_theta_full 0.998
_diffrn_measured_fraction_theta_max 0.864
_diffrn_measurement_device_type 'SuperNova, Dual, Cu at home/near, Atlas'
_diffrn_measurement_method '\w scans'
_diffrn_radiation_type MoK\a
_diffrn_radiation_wavelength 0.71073
_diffrn_reflns_av_R_equivalents 0.0344
_diffrn_reflns_av_unetI/netI 0.0351
_diffrn_reflns_Laue_measured_fraction_full 0.998
_diffrn_reflns_Laue_measured_fraction_max 0.864
_diffrn_reflns_limit_h_max 14
_diffrn_reflns_limit_h_min -11
_diffrn_reflns_limit_k_max 7
_diffrn_reflns_limit_k_min -8
_diffrn_reflns_limit_l_max 19
_diffrn_reflns_limit_l_min -19
_diffrn_reflns_number 8963
_diffrn_reflns_point_group_measured_fraction_full 0.998
_diffrn_reflns_point_group_measured_fraction_max 0.864
_diffrn_reflns_theta_full 25.242
_diffrn_reflns_theta_max 29.539
_diffrn_reflns_theta_min 3.454
_exptl_absorpt_coefficient_mu 0.234
_exptl_absorpt_correction_T_max 1.000
_exptl_absorpt_correction_T_min 0.523
_exptl_absorpt_correction_type gaussian
_exptl_absorpt_process_details
;
CrysAlisPro 1.171.42.90a (Rigaku Oxford Diffraction, 2023)
Numerical absorption correction based on gaussian integration over
a multifaceted crystal model
Empirical absorption correction using spherical harmonics,
implemented in SCALE3 ABSPACK scaling algorithm.
;
_exptl_crystal_colour colourless
_exptl_crystal_density_diffrn 1.369
_exptl_crystal_description needle
_exptl_crystal_F_000 456
_exptl_crystal_size_max 0.490
_exptl_crystal_size_mid 0.270
_exptl_crystal_size_min 0.130
_refine_diff_density_max 0.279
_refine_diff_density_min -0.408
_refine_diff_density_rms 0.061
_refine_ls_extinction_method none
_refine_ls_goodness_of_fit_ref 1.115
_refine_ls_hydrogen_treatment constr
_refine_ls_matrix_type full
_refine_ls_number_parameters 137
_refine_ls_number_reflns 2558
_refine_ls_number_restraints 0
_refine_ls_restrained_S_all 1.115
_refine_ls_R_factor_all 0.0578
_refine_ls_R_factor_gt 0.0406
_refine_ls_shift/su_max 0.001
_refine_ls_shift/su_mean 0.000
_refine_ls_structure_factor_coef Fsqd
_refine_ls_weighting_details 'w=1/[\s^2^(Fo^2^)+(0.0325P)^2^+0.6700P] where P=(Fo^2^+2Fc^2^)/3'
_refine_ls_weighting_scheme calc
_refine_ls_wR_factor_gt 0.0914
_refine_ls_wR_factor_ref 0.1036
_reflns_Friedel_coverage 0.000
_reflns_number_gt 2041
_reflns_number_total 2558
_reflns_threshold_expression 'I > 2\s(I)'
_cod_data_source_file d4gc04450a2.cif
_cod_data_source_block rm2365
_cod_depositor_comments 'Adding full bibliography for 7249476--7249480.cif.'
_cod_original_sg_symbol_H-M 'P 21/c'
_cod_database_code 7249478
_shelx_shelxl_version_number 2019/3
_shelx_space_group_comment
;
The symmetry employed for this shelxl refinement is uniquely defined
by the following loop, which should always be used as a source of
symmetry information in preference to the above space-group names.
They are only intended as comments.
;
_shelx_estimated_absorpt_t_min 0.894
_shelx_estimated_absorpt_t_max 0.970

loop_
_space_group_symop_operation_xyz
'x, y, z'
'-x, y+1/2, -z+1/2'
'-x, -y, -z'
'x, -y-1/2, z-1/2'

loop_
_atom_site_label
_atom_site_type_symbol
_atom_site_fract_x
_atom_site_fract_y
_atom_site_fract_z
_atom_site_U_iso_or_equiv
_atom_site_adp_type
_atom_site_occupancy
_atom_site_site_symmetry_order
_atom_site_calc_flag
_atom_site_refinement_flags_posn
_atom_site_refinement_flags_adp
_atom_site_refinement_flags_occupancy
_atom_site_disorder_assembly
_atom_site_disorder_group
C1 C 0.16256(15) 0.5334(3) 0.63890(12) 0.0223(4) Uani 1 1 d . . . . .
C2 C 0.12150(17) 0.3279(3) 0.60537(13) 0.0294(4) Uani 1 1 d . . . . .
H2 H 0.094075 0.220776 0.641927 0.035 Uiso 1 1 calc R U . . .
C3 C 0.12047(18) 0.2788(4) 0.51842(14) 0.0347(5) Uani 1 1 d . . . . .
H3 H 0.091849 0.138520 0.495636 0.042 Uiso 1 1 calc R U . . .
C4 C 0.16094(18) 0.4333(4) 0.46517(14) 0.0366(5) Uani 1 1 d . . . . .
H4 H 0.159268 0.399991 0.405639 0.044 Uiso 1 1 calc R U . . .
C5 C 0.2037(2) 0.6355(4) 0.49829(14) 0.0413(5) Uani 1 1 d . . . . .
H5 H 0.233227 0.740231 0.461822 0.050 Uiso 1 1 calc R U . . .
C6 C 0.20393(18) 0.6871(4) 0.58445(13) 0.0331(5) Uani 1 1 d . . . . .
H6 H 0.232424 0.827959 0.606619 0.040 Uiso 1 1 calc R U . . .
C7 C 0.31284(15) 0.6332(3) 0.80350(12) 0.0219(4) Uani 1 1 d . . . . .
C8 C 0.37500(18) 0.8314(3) 0.79757(13) 0.0306(4) Uani 1 1 d . . . . .
H8 H 0.336843 0.953174 0.765372 0.037 Uiso 1 1 calc R U . . .
C9 C 0.49179(19) 0.8507(4) 0.83839(15) 0.0415(6) Uani 1 1 d . . . . .
H9 H 0.534071 0.985142 0.833925 0.050 Uiso 1 1 calc R U . . .
C10 C 0.54681(19) 0.6744(4) 0.88560(16) 0.0453(6) Uani 1 1 d . . . . .
H10 H 0.626907 0.688670 0.914008 0.054 Uiso 1 1 calc R U . . .
C11 C 0.48691(19) 0.4778(4) 0.89203(15) 0.0406(5) Uani 1 1 d . . . . .
H11 H 0.525730 0.357149 0.924571 0.049 Uiso 1 1 calc R U . . .
C12 C 0.36949(17) 0.4561(3) 0.85081(13) 0.0291(4) Uani 1 1 d . . . . .
H12 H 0.328098 0.320498 0.855002 0.035 Uiso 1 1 calc R U . . .
P1 P 0.16210(4) 0.60614(7) 0.74992(3) 0.02062(14) Uani 1 1 d . . . . .
O1 O 0.11432(12) 0.8470(2) 0.75079(9) 0.0296(3) Uani 1 1 d . . . . .
H1 H 0.040524 0.846788 0.733694 0.044 Uiso 1 1 calc R U . . .
O2 O 0.09950(11) 0.4321(2) 0.79377(9) 0.0287(3) Uani 1 1 d . . . . .

loop_
_atom_site_aniso_label
_atom_site_aniso_U_11
_atom_site_aniso_U_22
_atom_site_aniso_U_33
_atom_site_aniso_U_23
_atom_site_aniso_U_13
_atom_site_aniso_U_12
C1 0.0169(8) 0.0258(9) 0.0231(10) 0.0014(7) 0.0003(7) 0.0021(6)
C2 0.0291(10) 0.0264(10) 0.0322(11) -0.0011(8) 0.0042(8) -0.0003(7)
C3 0.0321(11) 0.0342(11) 0.0354(12) -0.0118(9) -0.0010(9) 0.0027(8)
C4 0.0337(12) 0.0506(13) 0.0239(11) -0.0050(9) 0.0006(8) 0.0100(9)
C5 0.0489(14) 0.0507(14) 0.0254(11) 0.0048(10) 0.0094(10) -0.0046(10)
C6 0.0389(12) 0.0342(11) 0.0260(11) 0.0003(8) 0.0052(9) -0.0080(8)
C7 0.0187(9) 0.0283(9) 0.0194(9) -0.0047(7) 0.0052(7) -0.0003(6)
C8 0.0278(10) 0.0344(11) 0.0302(11) -0.0028(8) 0.0065(8) -0.0068(8)
C9 0.0293(12) 0.0529(14) 0.0430(14) -0.0121(11) 0.0082(10) -0.0168(9)
C10 0.0200(11) 0.0741(17) 0.0397(14) -0.0171(12) -0.0002(9) -0.0032(10)
C11 0.0308(11) 0.0558(14) 0.0322(12) -0.0036(10) -0.0032(9) 0.0134(10)
C12 0.0267(10) 0.0323(10) 0.0278(11) -0.0029(8) 0.0032(8) 0.0040(7)
P1 0.0166(2) 0.0229(2) 0.0223(3) 0.00025(17) 0.00325(17) -0.00098(16)
O1 0.0215(7) 0.0299(7) 0.0373(8) -0.0030(6) 0.0047(6) 0.0047(5)
O2 0.0221(7) 0.0360(8) 0.0282(8) 0.0050(6) 0.0048(5) -0.0079(5)

loop_
_atom_type_symbol
_atom_type_description
_atom_type_scat_dispersion_real
_atom_type_scat_dispersion_imag
_atom_type_scat_source
C C 0.0033 0.0016 'International Tables Vol C Tables 4.2.6.8 and 6.1.1.4'
H H 0.0000 0.0000 'International Tables Vol C Tables 4.2.6.8 and 6.1.1.4'
P P 0.1023 0.0942 'International Tables Vol C Tables 4.2.6.8 and 6.1.1.4'
O O 0.0106 0.0060 'International Tables Vol C Tables 4.2.6.8 and 6.1.1.4'

loop_
_geom_angle_atom_site_label_1
_geom_angle_atom_site_label_2
_geom_angle_atom_site_label_3
_geom_angle
_geom_angle_site_symmetry_1
_geom_angle_site_symmetry_3
_geom_angle_publ_flag
C2 C1 C6 119.01(18) . . ?
C2 C1 P1 121.61(15) . . ?
C6 C1 P1 119.38(14) . . ?
C1 C2 C3 120.16(19) . . ?
C1 C2 H2 119.9 . . ?
C3 C2 H2 119.9 . . ?
C4 C3 C2 120.15(19) . . ?
C4 C3 H3 119.9 . . ?
C2 C3 H3 119.9 . . ?
C5 C4 C3 120.0(2) . . ?
C5 C4 H4 120.0 . . ?
C3 C4 H4 120.0 . . ?
C4 C5 C6 120.3(2) . . ?
C4 C5 H5 119.8 . . ?
C6 C5 H5 119.8 . . ?
C5 C6 C1 120.4(2) . . ?
C5 C6 H6 119.8 . . ?
C1 C6 H6 119.8 . . ?
C12 C7 C8 119.42(18) . . ?
C12 C7 P1 120.15(14) . . ?
C8 C7 P1 120.42(15) . . ?
C9 C8 C7 120.2(2) . . ?
C9 C8 H8 119.9 . . ?
C7 C8 H8 119.9 . . ?
C10 C9 C8 119.9(2) . . ?
C10 C9 H9 120.1 . . ?
C8 C9 H9 120.1 . . ?
C11 C10 C9 120.7(2) . . ?
C11 C10 H10 119.7 . . ?
C9 C10 H10 119.7 . . ?
C10 C11 C12 119.9(2) . . ?
C10 C11 H11 120.0 . . ?
C12 C11 H11 120.0 . . ?
C7 C12 C11 119.89(19) . . ?
C7 C12 H12 120.1 . . ?
C11 C12 H12 120.1 . . ?
O2 P1 O1 116.72(8) . . ?
O2 P1 C7 110.32(8) . . ?
O1 P1 C7 102.97(8) . . ?
O2 P1 C1 110.90(8) . . ?
O1 P1 C1 107.28(8) . . ?
C7 P1 C1 108.10(8) . . ?
P1 O1 H1 109.5 . . ?

loop_
_geom_bond_atom_site_label_1
_geom_bond_atom_site_label_2
_geom_bond_distance
_geom_bond_site_symmetry_2
_geom_bond_publ_flag
C1 C2 1.390(3) . ?
C1 C6 1.394(3) . ?
C1 P1 1.7927(19) . ?
C2 C3 1.391(3) . ?
C2 H2 0.9500 . ?
C3 C4 1.380(3) . ?
C3 H3 0.9500 . ?
C4 C5 1.376(3) . ?
C4 H4 0.9500 . ?
C5 C6 1.383(3) . ?
C5 H5 0.9500 . ?
C6 H6 0.9500 . ?
C7 C12 1.389(3) . ?
C7 C8 1.398(3) . ?
C7 P1 1.7887(18) . ?
C8 C9 1.382(3) . ?
C8 H8 0.9500 . ?
C9 C10 1.378(3) . ?
C9 H9 0.9500 . ?
C10 C11 1.377(3) . ?
C10 H10 0.9500 . ?
C11 C12 1.391(3) . ?
C11 H11 0.9500 . ?
C12 H12 0.9500 . ?
P1 O2 1.4995(13) . ?
P1 O1 1.5465(13) . ?
O1 H1 0.8400 . ?
